data_4086988
loop_
_publ_author_name
'Chen, Yi-Ting'
'Krytchankou, Ilya S.'
'Karttunen, Antti J.'
'Grachova, Elena V.'
'Tunik, Sergey P.'
'Chou, Pi-Tai'
'Koshevoy, Igor O.'

_publ_section_title
;
 Silver Alkynyl-Phosphine Clusters: An Electronic Effect of the Alkynes
 Defines Structural Diversity
;
_journal_issue 2
_journal_name_full Organometallics
_journal_page_first 480
_journal_paper_doi 10.1021/acs.organomet.6b00866
_journal_volume 36
_journal_year 2017
_chemical_formula_moiety 'C106 H91 Ag7 F9 O14 P6 S3, C F3 O3 S, C4 H10 O, 2(C3 H6 O), C H4 O'
_chemical_formula_sum 'C118 H117 Ag7 F12 O21 P6 S4'
_chemical_formula_weight 3168.26
_space_group_crystal_system triclinic
_space_group_IT_number 2
_space_group_name_Hall '-P 1'
_space_group_name_H-M_alt 'P -1'
_symmetry_space_group_name_Hall '-P 1'
_symmetry_space_group_name_H-M 'P -1'
_atom_sites_solution_hydrogens geom
_audit_creation_method SHELXL-2014/7
_cell_angle_alpha 81.4320(10)
_cell_angle_beta 76.2600(10)
_cell_angle_gamma 73.0980(10)
_cell_formula_units_Z 2
_cell_length_a 14.6180(4)
_cell_length_b 20.2170(5)
_cell_length_c 22.3293(6)
_cell_measurement_reflns_used 9978
_cell_measurement_temperature 120(2)
_cell_measurement_theta_max 32.02
_cell_measurement_theta_min 2.63
_cell_volume 6110.6(3)
_computing_cell_refinement 'SAINT (Bruker AXS, 2009)'
_computing_data_collection 'APEX2 (Bruker AXS, 2010)'
_computing_data_reduction 'SAINT (Bruker AXS, 2009)'
_computing_molecular_graphics 'Diamond v.4.01 (Brandenburg, 2014)'
_computing_publication_material 'SHELXL-2014/7 (Sheldrick, 2014)'
_computing_structure_refinement 'SHELXL-2014/7 (Sheldrick, 2014)'
_computing_structure_solution 'SHELXS-2013 (Sheldrick, 2013)'
_diffrn_ambient_temperature 120(2)
_diffrn_detector_area_resol_mean 16
_diffrn_measured_fraction_theta_full 0.999
_diffrn_measured_fraction_theta_max 0.897
_diffrn_measurement_device '62mm x 62mm CCD camera on \k-goniostat'
_diffrn_measurement_device_type 'Bruker KAPPA APEX II CCD'
_diffrn_measurement_method '\f scans and \w scans with \k offset'
_diffrn_radiation_monochromator 'horizontally mounted graphite crystal'
_diffrn_radiation_type MoK\a
_diffrn_radiation_wavelength 0.71073
_diffrn_reflns_av_R_equivalents 0.0282
_diffrn_reflns_av_unetI/netI 0.0403
_diffrn_reflns_Laue_measured_fraction_full 0.999
_diffrn_reflns_Laue_measured_fraction_max 0.897
_diffrn_reflns_limit_h_max 21
_diffrn_reflns_limit_h_min -21
_diffrn_reflns_limit_k_max 30
_diffrn_reflns_limit_k_min -28
_diffrn_reflns_limit_l_max 32
_diffrn_reflns_limit_l_min -32
_diffrn_reflns_number 120177
_diffrn_reflns_point_group_measured_fraction_full 0.999
_diffrn_reflns_point_group_measured_fraction_max 0.897
_diffrn_reflns_theta_full 25.242
_diffrn_reflns_theta_max 32.310
_diffrn_reflns_theta_min 1.623
_exptl_absorpt_coefficient_mu 1.330
_exptl_absorpt_correction_T_max 0.761
_exptl_absorpt_correction_T_min 0.450
_exptl_absorpt_correction_type multi-scan
_exptl_absorpt_process_details 'SADABS (Sheldrick, 2008)'
_exptl_crystal_colour colourless
_exptl_crystal_density_diffrn 1.722
_exptl_crystal_description block
_exptl_crystal_F_000 3168
_exptl_crystal_size_max 0.715
_exptl_crystal_size_mid 0.384
_exptl_crystal_size_min 0.217
_refine_diff_density_max 1.847
_refine_diff_density_min -1.568
_refine_diff_density_rms 0.117
_refine_ls_extinction_method none
_refine_ls_goodness_of_fit_ref 1.012
_refine_ls_hydrogen_treatment constr
_refine_ls_matrix_type full
_refine_ls_number_parameters 1519
_refine_ls_number_reflns 39049
_refine_ls_number_restraints 0
_refine_ls_restrained_S_all 1.012
_refine_ls_R_factor_all 0.0605
_refine_ls_R_factor_gt 0.0376
_refine_ls_shift/su_max 0.002
_refine_ls_shift/su_mean 0.000
_refine_ls_structure_factor_coef Fsqd
_refine_ls_weighting_details 'w=1/[\s^2^(Fo^2^)+(0.0419P)^2^+10.1591P] where P=(Fo^2^+2Fc^2^)/3'
_refine_ls_weighting_scheme calc
_refine_ls_wR_factor_gt 0.0866
_refine_ls_wR_factor_ref 0.0976
_reflns_Friedel_coverage 0.000
_reflns_number_gt 29454
_reflns_number_total 39049
_reflns_threshold_expression 'I > 2\s(I)'
_cod_data_source_file 6_7.cif
_cod_data_source_block 6
_cod_database_code 4086988
_shelx_shelxl_version_number 2014/7
_shelx_space_group_comment
;
The symmetry employed for this shelxl refinement is uniquely defined
by the following loop, which should always be used as a source of
symmetry information in preference to the above space-group names.
They are only intended as comments.
;
_shelx_estimated_absorpt_t_min 0.450
_shelx_estimated_absorpt_t_max 0.761

loop_
_space_group_symop_operation_xyz
'x, y, z'
'-x, -y, -z'

loop_
_atom_site_label
_atom_site_type_symbol
_atom_site_fract_x
_atom_site_fract_y
_atom_site_fract_z
_atom_site_U_iso_or_equiv
_atom_site_adp_type
_atom_site_occupancy
_atom_site_site_symmetry_order
_atom_site_calc_flag
_atom_site_refinement_flags_posn
_atom_site_refinement_flags_adp
C1 C 0.2939(2) 0.72137(14) 0.36253(13) 0.0181(5) Uani 1 1 d . .
C2 C 0.2824(2) 0.71148(13) 0.41908(13) 0.0174(5) Uani 1 1 d . .
C3 C 0.2629(2) 0.70274(14) 0.48492(13) 0.0193(5) Uani 1 1 d . .
C4 C 0.3390(2) 0.68318(17) 0.51697(14) 0.0258(6) Uani 1 1 d . .
H4 H 0.4046 0.6757 0.4946 0.031 Uiso 1 1 calc R U
C5 C 0.3201(2) 0.67451(17) 0.58095(14) 0.0266(6) Uani 1 1 d . .
H5 H 0.3723 0.6615 0.6025 0.032 Uiso 1 1 calc R U
C6 C 0.2240(2) 0.68508(14) 0.61336(13) 0.0201(5) Uani 1 1 d . .
C7 C 0.1469(2) 0.70566(14) 0.58207(13) 0.0205(5) Uani 1 1 d . .
H7 H 0.0813 0.7137 0.6045 0.025 Uiso 1 1 calc R U
C8 C 0.1665(2) 0.71428(14) 0.51865(13) 0.0190(5) Uani 1 1 d . .
H8 H 0.1141 0.7282 0.4973 0.023 Uiso 1 1 calc R U
C9 C 0.2743(3) 0.65272(18) 0.71028(15) 0.0309(7) Uani 1 1 d . .
H9A H 0.2458 0.6490 0.7546 0.046 Uiso 1 1 calc R U
H9B H 0.3149 0.6071 0.6979 0.046 Uiso 1 1 calc R U
H9C H 0.3146 0.6856 0.7017 0.046 Uiso 1 1 calc R U
C10 C 0.1109(2) 0.76988(13) 0.24705(13) 0.0184(5) Uani 1 1 d . .
C11 C 0.0574(2) 0.77972(14) 0.21034(13) 0.0196(5) Uani 1 1 d . .
C12 C -0.0026(2) 0.79419(14) 0.16579(13) 0.0199(5) Uani 1 1 d . .
C13 C -0.1031(2) 0.80083(17) 0.18407(15) 0.0275(6) Uani 1 1 d . .
H13 H -0.1311 0.7922 0.2265 0.033 Uiso 1 1 calc R U
C14 C -0.1616(2) 0.81977(19) 0.14099(16) 0.0314(7) Uani 1 1 d . .
H14 H -0.2296 0.8239 0.1537 0.038 Uiso 1 1 calc R U
C15 C -0.1214(2) 0.83286(17) 0.07876(15) 0.0282(6) Uani 1 1 d . .
C16 C -0.0220(2) 0.82526(16) 0.05948(14) 0.0251(6) Uani 1 1 d . .
H16 H 0.0055 0.8331 0.0169 0.030 Uiso 1 1 calc R U
C17 C 0.0373(2) 0.80600(15) 0.10293(13) 0.0217(6) Uani 1 1 d . .
H17 H 0.1056 0.8008 0.0898 0.026 Uiso 1 1 calc R U
C18 C -0.1474(3) 0.8732(2) -0.02318(17) 0.0428(9) Uani 1 1 d . .
H18A H -0.1999 0.8862 -0.0465 0.064 Uiso 1 1 calc R U
H18B H -0.1211 0.9130 -0.0247 0.064 Uiso 1 1 calc R U
H18C H -0.0953 0.8345 -0.0415 0.064 Uiso 1 1 calc R U
C19 C 0.3695(2) 0.72835(14) 0.18066(13) 0.0194(5) Uani 1 1 d . .
C20 C 0.4533(2) 0.72170(13) 0.15142(13) 0.0178(5) Uani 1 1 d . .
C21 C 0.5531(2) 0.71264(15) 0.12121(14) 0.0226(6) Uani 1 1 d . .
C22 C 0.5806(2) 0.71667(17) 0.05688(15) 0.0292(7) Uani 1 1 d . .
H22 H 0.5323 0.7255 0.0326 0.035 Uiso 1 1 calc R U
C23 C 0.6782(3) 0.70779(19) 0.02786(17) 0.0359(8) Uani 1 1 d . .
H23 H 0.6969 0.7104 -0.0160 0.043 Uiso 1 1 calc R U
C24 C 0.7479(2) 0.69516(18) 0.06368(18) 0.0348(8) Uani 1 1 d . .
C25 C 0.7213(2) 0.69092(19) 0.12752(17) 0.0343(7) Uani 1 1 d . .
H25 H 0.7698 0.6820 0.1515 0.041 Uiso 1 1 calc R U
C26 C 0.6247(2) 0.69958(17) 0.15652(16) 0.0275(6) Uani 1 1 d . .
H26 H 0.6069 0.6967 0.2004 0.033 Uiso 1 1 calc R U
C27 C 0.8766(3) 0.6907(3) -0.0247(2) 0.0656(14) Uani 1 1 d . .
H27A H 0.9477 0.6831 -0.0354 0.098 Uiso 1 1 calc R U
H27B H 0.8586 0.6556 -0.0419 0.098 Uiso 1 1 calc R U
H27C H 0.8452 0.7370 -0.0419 0.098 Uiso 1 1 calc R U
C28 C 0.4526(2) 0.47845(15) 0.25494(13) 0.0203(5) Uani 1 1 d . .
C29 C 0.4956(2) 0.53163(16) 0.22753(15) 0.0259(6) Uani 1 1 d . .
H29 H 0.4680 0.5770 0.2409 0.031 Uiso 1 1 calc R U
C30 C 0.5786(3) 0.51881(18) 0.18083(17) 0.0352(8) Uani 1 1 d . .
H30 H 0.6068 0.5555 0.1617 0.042 Uiso 1 1 calc R U
C31 C 0.6201(3) 0.45268(19) 0.16219(17) 0.0359(8) Uani 1 1 d . .
H31 H 0.6763 0.4440 0.1297 0.043 Uiso 1 1 calc R U
C32 C 0.5801(2) 0.39890(17) 0.19065(15) 0.0289(7) Uani 1 1 d . .
H32 H 0.6098 0.3533 0.1782 0.035 Uiso 1 1 calc R U
C33 C 0.4975(2) 0.41116(15) 0.23687(14) 0.0232(6) Uani 1 1 d . .
H33 H 0.4709 0.3739 0.2566 0.028 Uiso 1 1 calc R U
C34 C 0.3534(2) 0.42595(14) 0.37185(13) 0.0199(5) Uani 1 1 d . .
C35 C 0.3756(2) 0.43507(16) 0.42675(14) 0.0243(6) Uani 1 1 d . .
H35 H 0.3810 0.4790 0.4334 0.029 Uiso 1 1 calc R U
C36 C 0.3899(3) 0.37983(18) 0.47187(16) 0.0332(7) Uani 1 1 d . .
H36 H 0.4049 0.3861 0.5094 0.040 Uiso 1 1 calc R U
C37 C 0.3822(3) 0.31624(19) 0.46220(17) 0.0404(9) Uani 1 1 d . .
H37 H 0.3935 0.2784 0.4928 0.048 Uiso 1 1 calc R U
C38 C 0.3583(3) 0.30679(17) 0.40848(17) 0.0393(9) Uani 1 1 d . .
H38 H 0.3516 0.2630 0.4027 0.047 Uiso 1 1 calc R U
C39 C 0.3441(3) 0.36172(15) 0.36261(15) 0.0273(6) Uani 1 1 d . .
H39 H 0.3282 0.3553 0.3254 0.033 Uiso 1 1 calc R U
C40 C 0.1287(2) 0.52257(14) 0.40724(13) 0.0186(5) Uani 1 1 d . .
C41 C 0.1330(2) 0.57087(15) 0.44420(14) 0.0237(6) Uani 1 1 d . .
H41 H 0.1321 0.6169 0.4271 0.028 Uiso 1 1 calc R U
C42 C 0.1386(3) 0.55223(17) 0.50580(15) 0.0298(7) Uani 1 1 d . .
H42 H 0.1426 0.5852 0.5306 0.036 Uiso 1 1 calc R U
C43 C 0.1385(3) 0.48538(17) 0.53101(15) 0.0300(7) Uani 1 1 d . .
H43 H 0.1433 0.4724 0.5731 0.036 Uiso 1 1 calc R U
C44 C 0.1314(2) 0.43750(16) 0.49534(14) 0.0263(6) Uani 1 1 d . .
H44 H 0.1298 0.3921 0.5132 0.032 Uiso 1 1 calc R U
C45 C 0.1267(2) 0.45560(15) 0.43369(14) 0.0233(6) Uani 1 1 d . .
H45 H 0.1221 0.4225 0.4093 0.028 Uiso 1 1 calc R U
C46 C 0.0195(2) 0.52459(14) 0.31401(13) 0.0197(5) Uani 1 1 d . .
C47 C 0.0171(2) 0.45559(15) 0.31805(14) 0.0233(6) Uani 1 1 d . .
H47 H 0.0727 0.4193 0.3251 0.028 Uiso 1 1 calc R U
C48 C -0.0665(2) 0.43995(17) 0.31179(15) 0.0286(7) Uani 1 1 d . .
H48 H -0.0685 0.3930 0.3151 0.034 Uiso 1 1 calc R U
C49 C -0.1466(2) 0.49266(19) 0.30073(16) 0.0327(7) Uani 1 1 d . .
H49 H -0.2036 0.4818 0.2965 0.039 Uiso 1 1 calc R U
C50 C -0.1445(2) 0.56095(18) 0.29572(17) 0.0321(7) Uani 1 1 d . .
H50 H -0.1996 0.5969 0.2873 0.039 Uiso 1 1 calc R U
C51 C -0.0617(2) 0.57753(16) 0.30291(14) 0.0245(6) Uani 1 1 d . .
H51 H -0.0608 0.6247 0.3002 0.029 Uiso 1 1 calc R U
C52 C 0.1413(2) 0.54778(14) 0.17297(12) 0.0177(5) Uani 1 1 d . .
C53 C 0.1016(2) 0.49252(15) 0.17323(14) 0.0223(6) Uani 1 1 d . .
H53 H 0.1325 0.4472 0.1888 0.027 Uiso 1 1 calc R U
C54 C 0.0175(2) 0.50378(17) 0.15091(16) 0.0286(7) Uani 1 1 d . .
H54 H -0.0095 0.4662 0.1515 0.034 Uiso 1 1 calc R U
C55 C -0.0278(2) 0.56948(17) 0.12771(17) 0.0314(7) Uani 1 1 d . .
H55 H -0.0854 0.5769 0.1122 0.038 Uiso 1 1 calc R U
C56 C 0.0112(2) 0.62452(17) 0.12719(17) 0.0308(7) Uani 1 1 d . .
H56 H -0.0196 0.6696 0.1111 0.037 Uiso 1 1 calc R U
C57 C 0.0954(2) 0.61379(15) 0.15012(14) 0.0228(6) Uani 1 1 d . .
H57 H 0.1216 0.6516 0.1502 0.027 Uiso 1 1 calc R U
C58 C 0.3391(2) 0.46558(14) 0.15302(13) 0.0194(5) Uani 1 1 d . .
C59 C 0.4067(2) 0.48379(16) 0.10232(14) 0.0256(6) Uani 1 1 d . .
H59 H 0.4095 0.5307 0.0934 0.031 Uiso 1 1 calc R U
C60 C 0.4697(3) 0.43325(18) 0.06491(15) 0.0326(7) Uani 1 1 d . .
H60 H 0.5154 0.4457 0.0303 0.039 Uiso 1 1 calc R U
C61 C 0.4662(3) 0.36475(18) 0.07793(17) 0.0362(8) Uani 1 1 d . .
H61 H 0.5099 0.3303 0.0525 0.043 Uiso 1 1 calc R U
C62 C 0.3995(3) 0.34665(17) 0.12766(17) 0.0316(7) Uani 1 1 d . .
H62 H 0.3967 0.2997 0.1362 0.038 Uiso 1 1 calc R U
C63 C 0.3360(2) 0.39661(15) 0.16548(15) 0.0254(6) Uani 1 1 d . .
H63 H 0.2904 0.3837 0.1999 0.031 Uiso 1 1 calc R U
C64 C 0.2370(2) 0.49658(13) 0.27977(12) 0.0162(5) Uani 1 1 d . .
H64 H 0.2332 0.4477 0.2815 0.019 Uiso 1 1 calc R U
C65 C 0.4437(2) 0.94121(15) 0.22941(14) 0.0203(5) Uani 1 1 d . .
C66 C 0.4738(2) 1.00193(17) 0.21330(15) 0.0279(7) Uani 1 1 d . .
H66 H 0.4433 1.0405 0.2373 0.033 Uiso 1 1 calc R U
C67 C 0.5482(3) 1.00638(18) 0.16226(16) 0.0326(7) Uani 1 1 d . .
H67 H 0.5684 1.0480 0.1515 0.039 Uiso 1 1 calc R U
C68 C 0.5930(2) 0.95047(18) 0.12705(16) 0.0312(7) Uani 1 1 d . .
H68 H 0.6429 0.9540 0.0916 0.037 Uiso 1 1 calc R U
C69 C 0.5651(2) 0.88928(17) 0.14353(15) 0.0275(6) Uani 1 1 d . .
H69 H 0.5963 0.8507 0.1196 0.033 Uiso 1 1 calc R U
C70 C 0.4915(2) 0.88429(15) 0.19491(14) 0.0212(5) Uani 1 1 d . .
H70 H 0.4735 0.8419 0.2066 0.025 Uiso 1 1 calc R U
C71 C 0.3561(2) 0.98128(16) 0.35338(13) 0.0224(6) Uani 1 1 d . .
C72 C 0.3306(2) 1.05391(16) 0.35024(15) 0.0276(7) Uani 1 1 d . .
H72 H 0.3041 1.0806 0.3165 0.033 Uiso 1 1 calc R U
C73 C 0.3440(3) 1.0866(2) 0.39630(17) 0.0404(9) Uani 1 1 d . .
H73 H 0.3269 1.1358 0.3941 0.049 Uiso 1 1 calc R U
C74 C 0.3819(4) 1.0483(2) 0.44518(19) 0.0508(11) Uani 1 1 d . .
H74 H 0.3911 1.0713 0.4766 0.061 Uiso 1 1 calc R U
C75 C 0.4068(3) 0.9769(3) 0.44906(19) 0.0498(11) Uani 1 1 d . .
H75 H 0.4326 0.9509 0.4832 0.060 Uiso 1 1 calc R U
C76 C 0.3942(3) 0.94269(19) 0.40308(16) 0.0338(7) Uani 1 1 d . .
H76 H 0.4115 0.8934 0.4057 0.041 Uiso 1 1 calc R U
C77 C 0.1341(2) 0.95846(14) 0.40135(13) 0.0186(5) Uani 1 1 d . .
C78 C 0.1271(2) 1.01747(15) 0.42950(14) 0.0250(6) Uani 1 1 d . .
H78 H 0.1181 1.0614 0.4063 0.030 Uiso 1 1 calc R U
C79 C 0.1332(3) 1.01222(16) 0.49089(15) 0.0294(7) Uani 1 1 d . .
H79 H 0.1280 1.0526 0.5099 0.035 Uiso 1 1 calc R U
C80 C 0.1469(3) 0.94819(17) 0.52479(15) 0.0332(7) Uani 1 1 d . .
H80 H 0.1517 0.9446 0.5669 0.040 Uiso 1 1 calc R U
C81 C 0.1535(3) 0.88989(17) 0.49751(15) 0.0344(8) Uani 1 1 d . .
H81 H 0.1632 0.8460 0.5209 0.041 Uiso 1 1 calc R U
C82 C 0.1461(2) 0.89453(15) 0.43617(14) 0.0244(6) Uani 1 1 d . .
H82 H 0.1491 0.8542 0.4179 0.029 Uiso 1 1 calc R U
C83 C 0.0188(2) 1.03663(14) 0.31359(13) 0.0192(5) Uani 1 1 d . .
C84 C 0.0233(2) 1.10514(14) 0.31220(14) 0.0220(6) Uani 1 1 d . .
H84 H 0.0830 1.1141 0.3138 0.026 Uiso 1 1 calc R U
C85 C -0.0588(2) 1.15996(15) 0.30853(14) 0.0255(6) Uani 1 1 d . .
H85 H -0.0554 1.2063 0.3078 0.031 Uiso 1 1 calc R U
C86 C -0.1459(2) 1.14708(16) 0.30588(15) 0.0276(6) Uani 1 1 d . .
H86 H -0.2023 1.1846 0.3037 0.033 Uiso 1 1 calc R U
C87 C -0.1506(2) 1.07961(16) 0.30643(15) 0.0260(6) Uani 1 1 d . .
H87 H -0.2101 1.0710 0.3040 0.031 Uiso 1 1 calc R U
C88 C -0.0688(2) 1.02444(15) 0.31049(13) 0.0226(6) Uani 1 1 d . .
H88 H -0.0726 0.9782 0.3112 0.027 Uiso 1 1 calc R U
C89 C 0.1147(2) 1.00072(14) 0.17236(13) 0.0188(5) Uani 1 1 d . .
C90 C 0.0686(2) 0.95332(15) 0.16203(14) 0.0225(6) Uani 1 1 d . .
H90 H 0.1018 0.9053 0.1629 0.027 Uiso 1 1 calc R U
C91 C -0.0254(2) 0.97546(17) 0.15053(16) 0.0302(7) Uani 1 1 d . .
H91 H -0.0566 0.9428 0.1439 0.036 Uiso 1 1 calc R U
C92 C -0.0732(3) 1.04536(18) 0.14882(16) 0.0318(7) Uani 1 1 d . .
H92 H -0.1381 1.0606 0.1419 0.038 Uiso 1 1 calc R U
C93 C -0.0272(2) 1.09344(16) 0.15720(15) 0.0295(7) Uani 1 1 d . .
H93 H -0.0600 1.1415 0.1549 0.035 Uiso 1 1 calc R U
C94 C 0.0659(2) 1.07169(15) 0.16892(14) 0.0248(6) Uani 1 1 d . .
H94 H 0.0970 1.1048 0.1747 0.030 Uiso 1 1 calc R U
C95 C 0.3000(2) 1.03088(14) 0.14193(13) 0.0205(5) Uani 1 1 d . .
C96 C 0.2873(2) 1.09654(15) 0.16092(15) 0.0259(6) Uani 1 1 d . .
H96 H 0.2464 1.1093 0.1996 0.031 Uiso 1 1 calc R U
C97 C 0.3343(3) 1.14306(17) 0.12340(18) 0.0357(8) Uani 1 1 d . .
H97 H 0.3262 1.1872 0.1369 0.043 Uiso 1 1 calc R U
C98 C 0.3926(3) 1.12571(19) 0.06669(19) 0.0427(9) Uani 1 1 d . .
H98 H 0.4250 1.1576 0.0412 0.051 Uiso 1 1 calc R U
C99 C 0.4035(3) 1.06197(19) 0.04732(17) 0.0386(9) Uani 1 1 d . .
H99 H 0.4423 1.0505 0.0078 0.046 Uiso 1 1 calc R U
C100 C 0.3585(2) 1.01386(16) 0.08477(15) 0.0279(7) Uani 1 1 d . .
H100 H 0.3680 0.9696 0.0711 0.034 Uiso 1 1 calc R U
C101 C 0.2291(2) 0.98568(13) 0.26922(12) 0.0173(5) Uani 1 1 d . .
H101 H 0.2223 1.0361 0.2708 0.021 Uiso 1 1 calc R U
C102 C -0.1188(3) 0.7791(2) 0.47508(19) 0.0457(10) Uani 1 1 d . .
C103 C 0.2384(3) 0.9035(2) -0.0216(2) 0.0489(11) Uani 1 1 d . .
C104 C 0.6827(3) 0.7355(2) 0.3555(2) 0.0431(9) Uani 1 1 d . .
C105 C 0.1195(3) 0.28403(17) 0.20716(17) 0.0316(7) Uani 1 1 d . .
C106 C 0.2691(4) 0.6539(3) 0.0215(2) 0.0555(12) Uani 1 1 d . .
H10H H 0.2704 0.6048 0.0243 0.083 Uiso 1 1 calc R U
H10B H 0.3022 0.6676 -0.0201 0.083 Uiso 1 1 calc R U
H10C H 0.2012 0.6821 0.0295 0.083 Uiso 1 1 calc R U
C107 C 0.5641(3) 0.5185(2) 0.3884(3) 0.0649(15) Uani 1 1 d . .
H10D H 0.5502 0.4759 0.3816 0.097 Uiso 1 1 calc R U
H10E H 0.5936 0.5101 0.4248 0.097 Uiso 1 1 calc R U
H10F H 0.6095 0.5322 0.3520 0.097 Uiso 1 1 calc R U
C108 C 0.4810(4) 0.1894(3) 0.2525(3) 0.0825(19) Uani 1 1 d . .
H10A H 0.4832 0.1553 0.2249 0.124 Uiso 1 1 calc R U
H10I H 0.4652 0.1707 0.2956 0.124 Uiso 1 1 calc R U
H10J H 0.4309 0.2323 0.2451 0.124 Uiso 1 1 calc R U
C109 C 0.5757(4) 0.2042(2) 0.2404(2) 0.0521(11) Uani 1 1 d . .
C110 C 0.6555(5) 0.1664(4) 0.1920(3) 0.091(2) Uani 1 1 d . .
H11A H 0.6307 0.1357 0.1737 0.137 Uiso 1 1 calc R U
H11B H 0.6779 0.1999 0.1597 0.137 Uiso 1 1 calc R U
H11C H 0.7102 0.1387 0.2110 0.137 Uiso 1 1 calc R U
C111 C 0.3989(5) 0.8281(3) 0.5778(4) 0.095(2) Uani 1 1 d . .
H11R H 0.3982 0.7920 0.6123 0.142 Uiso 1 1 calc R U
H11S H 0.4189 0.8065 0.5386 0.142 Uiso 1 1 calc R U
H11T H 0.3333 0.8598 0.5805 0.142 Uiso 1 1 calc R U
C112 C 0.7067(7) 0.9344(4) 0.2764(3) 0.125(3) Uani 1 1 d . .
H11D H 0.7336 0.8882 0.2957 0.188 Uiso 1 1 calc R U
H11E H 0.6569 0.9324 0.2545 0.188 Uiso 1 1 calc R U
H11F H 0.7592 0.9500 0.2469 0.188 Uiso 1 1 calc R U
C113 C 0.6628(4) 0.9828(3) 0.3239(3) 0.0587(12) Uani 1 1 d . .
C114 C 0.6727(5) 0.9589(3) 0.3863(3) 0.0789(17) Uani 1 1 d . .
H11G H 0.7050 0.9091 0.3887 0.118 Uiso 1 1 calc R U
H11H H 0.7120 0.9839 0.3992 0.118 Uiso 1 1 calc R U
H11I H 0.6079 0.9674 0.4136 0.118 Uiso 1 1 calc R U
C115 C 0.2134(6) 0.4890(3) -0.0006(2) 0.085(2) Uani 1 1 d . .
H11J H 0.2101 0.4407 0.0096 0.127 Uiso 1 1 calc R U
H11K H 0.2816 0.4900 -0.0162 0.127 Uiso 1 1 calc R U
H11L H 0.1865 0.5143 0.0366 0.127 Uiso 1 1 calc R U
C116 C 0.1543(4) 0.5230(3) -0.0500(2) 0.0689(16) Uani 1 1 d . .
H11U H 0.1808 0.4978 -0.0878 0.083 Uiso 1 1 calc R U
H11Y H 0.0853 0.5222 -0.0348 0.083 Uiso 1 1 calc R U
C117 C 0.1209(3) 0.6278(3) -0.1160(2) 0.0589(13) Uani 1 1 d . .
H11O H 0.0509 0.6290 -0.1087 0.071 Uiso 1 1 calc R U
H11P H 0.1558 0.6031 -0.1533 0.071 Uiso 1 1 calc R U
C118 C 0.1321(4) 0.6996(3) -0.1249(3) 0.0687(14) Uani 1 1 d . .
H11M H 0.1051 0.7246 -0.1606 0.103 Uiso 1 1 calc R U
H11N H 0.0971 0.7237 -0.0877 0.103 Uiso 1 1 calc R U
H11X H 0.2016 0.6979 -0.1322 0.103 Uiso 1 1 calc R U
O1 O 0.19785(16) 0.67680(11) 0.67612(9) 0.0249(4) Uani 1 1 d . .
O2 O -0.18526(18) 0.85260(14) 0.03995(12) 0.0377(6) Uani 1 1 d . .
O3 O 0.84529(18) 0.68578(16) 0.04058(14) 0.0483(7) Uani 1 1 d . .
O4 O -0.0812(3) 0.7340(2) 0.36722(17) 0.0778(12) Uani 1 1 d . .
O5 O 0.0467(2) 0.7587(2) 0.39883(14) 0.0682(11) Uani 1 1 d . .
O6 O -0.0798(3) 0.85233(16) 0.37173(16) 0.0827(13) Uani 1 1 d . .
O7 O 0.3948(2) 0.87557(19) 0.0205(2) 0.0745(12) Uani 1 1 d . .
O8 O 0.3722(3) 0.78833(19) -0.0295(2) 0.0822(13) Uani 1 1 d . .
O9 O 0.2709(2) 0.8182(2) 0.06989(14) 0.0628(9) Uani 1 1 d . .
O10 O 0.5249(2) 0.7800(2) 0.31332(17) 0.0791(13) Uani 1 1 d . .
O11 O 0.5250(3) 0.6998(3) 0.40485(16) 0.0866(14) Uani 1 1 d . .
O12 O 0.6108(3) 0.6600(2) 0.3068(2) 0.0835(12) Uani 1 1 d . .
O13 O 0.20530(19) 0.31958(13) 0.28004(12) 0.0368(6) Uani 1 1 d . .
O14 O 0.2360(2) 0.19732(13) 0.26879(13) 0.0439(7) Uani 1 1 d . .
O15 O 0.0789(2) 0.26081(17) 0.32483(13) 0.0490(7) Uani 1 1 d . .
O16 O 0.3167(2) 0.66399(16) 0.06520(13) 0.0502(8) Uani 1 1 d . .
H16A H 0.3130 0.7064 0.0641 0.075 Uiso 1 1 calc R U
O17 O 0.47740(19) 0.57134(13) 0.39789(15) 0.0431(7) Uani 1 1 d . .
H17A H 0.4904 0.6099 0.3932 0.065 Uiso 1 1 calc R U
O18 O 0.5928(4) 0.2440(2) 0.2678(2) 0.0956(15) Uani 1 1 d . .
O19 O 0.4641(4) 0.8647(3) 0.5807(3) 0.1154(18) Uani 1 1 d . .
H19 H 0.4350 0.8983 0.6022 0.173 Uiso 1 1 calc R U
O20 O 0.6237(3) 1.0443(2) 0.3119(2) 0.0919(14) Uani 1 1 d . .
O21 O 0.1613(2) 0.59257(17) -0.06316(15) 0.0549(8) Uani 1 1 d . .
F1 F -0.0919(3) 0.71593(14) 0.50319(13) 0.0880(12) Uani 1 1 d . .
F2 F -0.0931(3) 0.81790(14) 0.50692(12) 0.0686(9) Uani 1 1 d . .
F3 F -0.2112(2) 0.7981(3) 0.47986(17) 0.143(2) Uani 1 1 d . .
F4 F 0.1732(2) 0.8747(2) -0.03198(15) 0.0902(12) Uani 1 1 d . .
F5 F 0.1925(3) 0.95322(18) 0.01768(19) 0.1033(13) Uani 1 1 d . .
F6 F 0.2741(2) 0.93370(18) -0.07345(15) 0.0835(10) Uani 1 1 d . .
F7 F 0.6651(2) 0.78776(15) 0.38738(15) 0.0736(9) Uani 1 1 d . .
F8 F 0.73846(19) 0.74414(16) 0.30048(13) 0.0675(8) Uani 1 1 d . .
F9 F 0.73306(17) 0.68098(15) 0.38749(12) 0.0541(6) Uani 1 1 d . .
F10 F 0.09096(17) 0.23207(11) 0.19286(11) 0.0429(5) Uani 1 1 d . .
F11 F 0.1873(2) 0.29801(13) 0.15904(10) 0.0509(6) Uani 1 1 d . .
F12 F 0.04305(19) 0.33971(11) 0.20997(12) 0.0515(6) Uani 1 1 d . .
P1 P 0.34078(5) 0.49919(3) 0.31396(3) 0.01620(13) Uani 1 1 d . .
P2 P 0.12231(5) 0.55034(3) 0.32666(3) 0.01667(13) Uani 1 1 d . .
P3 P 0.25527(5) 0.53522(3) 0.19799(3) 0.01565(13) Uani 1 1 d . .
P4 P 0.34369(5) 0.93352(4) 0.29451(3) 0.01723(13) Uani 1 1 d . .
P5 P 0.12118(5) 0.96170(3) 0.32177(3) 0.01640(13) Uani 1 1 d . .
P6 P 0.23736(5) 0.96857(3) 0.18794(3) 0.01674(13) Uani 1 1 d . .
S1 S -0.05429(6) 0.78225(4) 0.39412(4) 0.02665(16) Uani 1 1 d . .
S2 S 0.32977(6) 0.83892(4) 0.01304(4) 0.02981(17) Uani 1 1 d . .
S3 S 0.57062(7) 0.72015(6) 0.34631(5) 0.0428(2) Uani 1 1 d . .
S4 S 0.16543(6) 0.26262(4) 0.27911(4) 0.02584(15) Uani 1 1 d . .
Ag1 Ag 0.32482(2) 0.60906(2) 0.34850(2) 0.02041(5) Uani 1 1 d . .
Ag2 Ag 0.10614(2) 0.67072(2) 0.30094(2) 0.02249(5) Uani 1 1 d . .
Ag3 Ag 0.30634(2) 0.64086(2) 0.17909(2) 0.02001(5) Uani 1 1 d . .
Ag4 Ag 0.34116(2) 0.81604(2) 0.32724(2) 0.02028(5) Uani 1 1 d . .
Ag5 Ag 0.10328(2) 0.85594(2) 0.29830(2) 0.02244(5) Uani 1 1 d . .
Ag6 Ag 0.30304(2) 0.84544(2) 0.17214(2) 0.01975(4) Uani 1 1 d . .
Ag7 Ag 0.26325(2) 0.73618(2) 0.26979(2) 0.01775(4) Uani 1 1 d . .

loop_
_atom_site_aniso_label
_atom_site_aniso_U_11
_atom_site_aniso_U_22
_atom_site_aniso_U_33
_atom_site_aniso_U_23
_atom_site_aniso_U_13
_atom_site_aniso_U_12
C1 0.0202(13) 0.0156(11) 0.0183(13) -0.0021(9) -0.0037(10) -0.0042(10)
C2 0.0211(13) 0.0127(11) 0.0187(13) -0.0003(9) -0.0037(10) -0.0056(10)
C3 0.0246(14) 0.0199(12) 0.0148(12) -0.0009(10) -0.0040(10) -0.0082(11)
C4 0.0199(14) 0.0362(16) 0.0188(14) -0.0003(12) -0.0024(11) -0.0057(13)
C5 0.0255(15) 0.0349(16) 0.0197(14) 0.0026(12) -0.0086(12) -0.0078(13)
C6 0.0283(15) 0.0187(12) 0.0134(12) -0.0013(9) -0.0026(11) -0.0076(11)
C7 0.0213(14) 0.0214(12) 0.0175(13) -0.0017(10) 0.0002(11) -0.0073(11)
C8 0.0194(13) 0.0193(12) 0.0189(13) -0.0015(10) -0.0054(10) -0.0048(10)
C9 0.0403(19) 0.0344(17) 0.0186(14) -0.0004(12) -0.0104(13) -0.0080(15)
C10 0.0210(13) 0.0147(11) 0.0190(13) -0.0026(9) -0.0038(10) -0.0038(10)
C11 0.0229(14) 0.0160(11) 0.0189(13) -0.0002(10) -0.0038(11) -0.0048(10)
C12 0.0190(13) 0.0205(12) 0.0206(13) -0.0003(10) -0.0060(11) -0.0053(11)
C13 0.0216(15) 0.0366(17) 0.0240(15) 0.0040(13) -0.0058(12) -0.0095(13)
C14 0.0211(15) 0.0434(19) 0.0295(17) 0.0041(14) -0.0089(13) -0.0091(14)
C15 0.0268(16) 0.0305(15) 0.0286(16) 0.0016(13) -0.0140(13) -0.0049(13)
C16 0.0284(16) 0.0292(15) 0.0174(14) 0.0003(11) -0.0072(12) -0.0065(12)
C17 0.0185(13) 0.0259(14) 0.0202(14) -0.0034(11) -0.0028(11) -0.0053(11)
C18 0.046(2) 0.052(2) 0.0274(18) 0.0029(16) -0.0205(17) -0.0012(18)
C19 0.0227(14) 0.0173(12) 0.0177(13) 0.0003(10) -0.0047(11) -0.0049(10)
C20 0.0201(13) 0.0150(11) 0.0188(13) -0.0011(9) -0.0063(10) -0.0039(10)
C21 0.0199(14) 0.0210(13) 0.0239(14) -0.0013(11) -0.0023(11) -0.0027(11)
C22 0.0227(15) 0.0350(17) 0.0248(16) 0.0012(13) -0.0039(12) -0.0027(13)
C23 0.0283(17) 0.0419(19) 0.0267(17) 0.0048(14) 0.0038(14) -0.0038(15)
C24 0.0201(15) 0.0318(17) 0.044(2) 0.0028(15) 0.0002(14) -0.0020(13)
C25 0.0234(16) 0.0406(19) 0.038(2) 0.0009(15) -0.0122(14) -0.0051(14)
C26 0.0243(15) 0.0298(15) 0.0269(16) -0.0007(12) -0.0079(13) -0.0036(13)
C27 0.036(2) 0.077(3) 0.067(3) -0.004(3) 0.022(2) -0.016(2)
C28 0.0187(13) 0.0217(13) 0.0183(13) 0.0014(10) -0.0052(11) -0.0026(11)
C29 0.0220(15) 0.0228(14) 0.0295(16) 0.0006(12) -0.0021(12) -0.0046(12)
C30 0.0279(17) 0.0330(17) 0.0369(19) 0.0030(14) 0.0048(14) -0.0083(14)
C31 0.0246(17) 0.0426(19) 0.0308(18) -0.0001(15) 0.0040(14) -0.0034(15)
C32 0.0220(15) 0.0290(15) 0.0284(16) -0.0053(13) -0.0018(12) 0.0029(12)
C33 0.0237(15) 0.0224(13) 0.0213(14) 0.0009(11) -0.0061(11) -0.0027(11)
C34 0.0205(13) 0.0187(12) 0.0181(13) 0.0023(10) -0.0047(11) -0.0030(10)
C35 0.0242(15) 0.0269(14) 0.0200(14) -0.0009(11) -0.0051(12) -0.0041(12)
C36 0.0379(19) 0.0384(18) 0.0209(15) 0.0042(13) -0.0097(14) -0.0068(15)
C37 0.054(2) 0.0293(17) 0.0282(18) 0.0123(14) -0.0076(17) -0.0043(16)
C38 0.062(3) 0.0185(14) 0.0330(19) 0.0063(13) -0.0081(17) -0.0095(15)
C39 0.0399(18) 0.0191(13) 0.0224(15) 0.0004(11) -0.0071(13) -0.0077(13)
C40 0.0185(13) 0.0184(12) 0.0170(13) -0.0015(10) 0.0017(10) -0.0065(10)
C41 0.0272(15) 0.0218(13) 0.0214(14) -0.0050(11) 0.0032(12) -0.0104(12)
C42 0.0419(19) 0.0296(15) 0.0210(15) -0.0091(12) -0.0008(13) -0.0153(14)
C43 0.0396(19) 0.0330(16) 0.0164(14) 0.0005(12) 0.0002(13) -0.0142(14)
C44 0.0298(16) 0.0240(14) 0.0241(15) 0.0030(11) -0.0011(12) -0.0116(12)
C45 0.0286(15) 0.0211(13) 0.0208(14) -0.0026(11) -0.0017(12) -0.0100(12)
C46 0.0197(13) 0.0191(12) 0.0203(13) -0.0038(10) -0.0001(11) -0.0072(10)
C47 0.0257(15) 0.0218(13) 0.0229(14) -0.0020(11) -0.0038(12) -0.0080(12)
C48 0.0334(17) 0.0313(16) 0.0251(15) -0.0042(12) -0.0009(13) -0.0179(14)
C49 0.0239(16) 0.047(2) 0.0329(18) -0.0093(15) -0.0015(13) -0.0180(15)
C50 0.0199(15) 0.0356(17) 0.0400(19) -0.0088(15) -0.0054(14) -0.0041(13)
C51 0.0214(14) 0.0238(14) 0.0270(15) -0.0042(11) -0.0022(12) -0.0055(11)
C52 0.0181(13) 0.0186(12) 0.0151(12) -0.0015(9) -0.0029(10) -0.0034(10)
C53 0.0256(15) 0.0189(12) 0.0231(14) -0.0029(10) -0.0062(12) -0.0055(11)
C54 0.0266(16) 0.0276(15) 0.0356(18) -0.0046(13) -0.0089(13) -0.0102(13)
C55 0.0259(16) 0.0312(16) 0.0399(19) -0.0032(14) -0.0150(14) -0.0054(13)
C56 0.0284(17) 0.0233(14) 0.0418(19) -0.0006(13) -0.0152(15) -0.0030(13)
C57 0.0234(14) 0.0191(12) 0.0255(15) -0.0025(11) -0.0052(12) -0.0043(11)
C58 0.0202(13) 0.0204(12) 0.0163(13) -0.0040(10) -0.0045(10) -0.0015(10)
C59 0.0291(16) 0.0245(14) 0.0182(14) -0.0014(11) -0.0006(12) -0.0030(12)
C60 0.0330(18) 0.0328(16) 0.0227(16) -0.0068(13) 0.0027(13) 0.0011(14)
C61 0.0366(19) 0.0327(17) 0.0339(19) -0.0181(14) -0.0036(15) 0.0037(15)
C62 0.0339(18) 0.0219(14) 0.0384(19) -0.0126(13) -0.0065(15) -0.0024(13)
C63 0.0285(16) 0.0210(13) 0.0265(15) -0.0058(11) -0.0041(12) -0.0057(12)
C64 0.0181(12) 0.0139(11) 0.0152(12) -0.0011(9) -0.0015(10) -0.0036(10)
C65 0.0175(13) 0.0221(13) 0.0225(14) -0.0014(10) -0.0031(11) -0.0084(11)
C66 0.0285(16) 0.0271(15) 0.0289(16) -0.0059(12) 0.0018(13) -0.0132(13)
C67 0.0298(17) 0.0342(17) 0.0346(18) -0.0024(14) 0.0023(14) -0.0172(14)
C68 0.0232(15) 0.0400(18) 0.0286(17) -0.0041(14) 0.0022(13) -0.0110(14)
C69 0.0230(15) 0.0315(16) 0.0267(16) -0.0084(13) -0.0040(12) -0.0034(13)
C70 0.0193(13) 0.0214(13) 0.0238(14) -0.0033(11) -0.0074(11) -0.0039(11)
C71 0.0245(14) 0.0280(14) 0.0179(13) -0.0021(11) -0.0043(11) -0.0118(12)
C72 0.0352(17) 0.0266(14) 0.0245(15) -0.0060(12) -0.0005(13) -0.0159(13)
C73 0.060(2) 0.0387(19) 0.0333(19) -0.0139(15) -0.0003(17) -0.0308(18)
C74 0.072(3) 0.065(3) 0.035(2) -0.0140(19) -0.011(2) -0.042(2)
C75 0.064(3) 0.069(3) 0.032(2) 0.0018(19) -0.027(2) -0.032(2)
C76 0.0393(19) 0.0388(18) 0.0302(17) -0.0005(14) -0.0166(15) -0.0147(16)
C77 0.0200(13) 0.0181(12) 0.0166(13) -0.0016(10) -0.0001(10) -0.0059(10)
C78 0.0333(17) 0.0192(13) 0.0210(14) -0.0023(11) -0.0048(12) -0.0048(12)
C79 0.0399(19) 0.0244(14) 0.0238(15) -0.0079(12) -0.0055(14) -0.0062(13)
C80 0.049(2) 0.0283(16) 0.0184(15) -0.0027(12) -0.0045(14) -0.0062(15)
C81 0.053(2) 0.0211(14) 0.0215(15) 0.0028(12) -0.0041(15) -0.0040(14)
C82 0.0332(17) 0.0174(12) 0.0188(14) -0.0016(10) -0.0014(12) -0.0040(12)
C83 0.0205(13) 0.0180(12) 0.0174(13) -0.0033(10) -0.0021(10) -0.0032(10)
C84 0.0244(14) 0.0181(12) 0.0231(14) -0.0050(10) -0.0046(11) -0.0037(11)
C85 0.0315(16) 0.0170(12) 0.0242(15) -0.0040(11) -0.0027(12) -0.0020(12)
C86 0.0244(15) 0.0262(14) 0.0264(16) -0.0041(12) -0.0045(12) 0.0025(12)
C87 0.0226(15) 0.0299(15) 0.0251(15) -0.0042(12) -0.0065(12) -0.0042(12)
C88 0.0238(14) 0.0244(13) 0.0191(13) -0.0057(11) -0.0015(11) -0.0060(11)
C89 0.0210(13) 0.0180(12) 0.0147(12) -0.0012(9) -0.0046(10) -0.0005(10)
C90 0.0256(15) 0.0204(13) 0.0208(14) -0.0039(10) -0.0070(11) -0.0023(11)
C91 0.0304(17) 0.0308(16) 0.0312(17) -0.0051(13) -0.0129(14) -0.0041(13)
C92 0.0247(16) 0.0378(18) 0.0302(17) -0.0021(14) -0.0131(13) 0.0015(14)
C93 0.0311(17) 0.0236(14) 0.0262(16) 0.0025(12) -0.0084(13) 0.0043(13)
C94 0.0316(16) 0.0193(13) 0.0211(14) 0.0003(11) -0.0056(12) -0.0037(12)
C95 0.0237(14) 0.0169(12) 0.0171(13) 0.0008(10) -0.0016(11) -0.0028(11)
C96 0.0303(16) 0.0187(13) 0.0248(15) -0.0001(11) -0.0002(12) -0.0059(12)
C97 0.0364(19) 0.0214(14) 0.043(2) 0.0056(13) 0.0019(16) -0.0105(14)
C98 0.0347(19) 0.0326(18) 0.046(2) 0.0149(16) 0.0063(17) -0.0074(15)
C99 0.0333(19) 0.0388(19) 0.0264(17) 0.0056(14) 0.0093(14) 0.0005(15)
C100 0.0299(17) 0.0232(14) 0.0237(15) -0.0021(11) -0.0016(13) 0.0007(12)
C101 0.0207(13) 0.0155(11) 0.0160(12) -0.0023(9) -0.0034(10) -0.0051(10)
C102 0.049(2) 0.040(2) 0.043(2) -0.0160(17) 0.0196(18) -0.0210(18)
C103 0.037(2) 0.055(3) 0.043(2) 0.0152(19) 0.0016(18) -0.0120(19)
C104 0.037(2) 0.048(2) 0.043(2) -0.0044(18) 0.0022(17) -0.0183(18)
C105 0.0354(18) 0.0241(15) 0.0368(18) -0.0054(13) -0.0107(15) -0.0063(13)
C106 0.061(3) 0.074(3) 0.037(2) -0.004(2) -0.011(2) -0.026(3)
C107 0.032(2) 0.043(2) 0.120(5) -0.020(3) -0.020(3) -0.0009(19)
C108 0.061(3) 0.061(3) 0.124(6) 0.012(3) -0.023(4) -0.021(3)
C109 0.058(3) 0.034(2) 0.065(3) -0.0049(19) -0.013(2) -0.0133(19)
C110 0.092(5) 0.098(5) 0.068(4) -0.014(4) 0.003(4) -0.014(4)
C111 0.073(4) 0.077(4) 0.139(7) -0.003(4) -0.028(4) -0.027(3)
C112 0.176(8) 0.114(6) 0.062(4) -0.030(4) -0.055(5) 0.032(6)
C113 0.051(3) 0.057(3) 0.076(4) 0.003(3) -0.026(3) -0.019(2)
C114 0.095(5) 0.062(3) 0.068(4) -0.009(3) -0.010(3) -0.006(3)
C115 0.152(6) 0.059(3) 0.046(3) 0.001(2) -0.008(4) -0.047(4)
C116 0.084(4) 0.072(3) 0.062(3) -0.021(3) 0.013(3) -0.053(3)
C117 0.040(2) 0.087(4) 0.050(3) -0.023(3) -0.004(2) -0.012(2)
C118 0.063(3) 0.057(3) 0.075(4) -0.010(3) -0.004(3) -0.007(3)
O1 0.0324(12) 0.0282(11) 0.0136(9) -0.0009(8) -0.0040(8) -0.0086(9)
O2 0.0325(13) 0.0504(15) 0.0311(13) 0.0045(11) -0.0200(11) -0.0058(12)
O3 0.0186(12) 0.0573(18) 0.0569(18) 0.0050(14) 0.0040(12) -0.0061(12)
O4 0.088(3) 0.105(3) 0.064(2) -0.044(2) 0.0175(19) -0.072(2)
O5 0.0305(15) 0.131(3) 0.0315(16) -0.0033(18) -0.0045(12) -0.0066(18)
O6 0.131(4) 0.0322(16) 0.049(2) 0.0042(14) 0.000(2) 0.0139(19)
O7 0.0364(17) 0.077(2) 0.123(3) -0.047(2) -0.0123(19) -0.0195(17)
O8 0.078(3) 0.059(2) 0.111(3) -0.060(2) -0.027(2) 0.0127(19)
O9 0.059(2) 0.100(3) 0.0351(16) 0.0227(17) -0.0242(15) -0.0330(19)
O10 0.0322(16) 0.107(3) 0.066(2) 0.046(2) -0.0101(16) 0.0032(18)
O11 0.055(2) 0.169(4) 0.0439(19) 0.038(2) -0.0175(16) -0.060(3)
O12 0.097(3) 0.073(3) 0.105(3) -0.007(2) -0.059(3) -0.030(2)
O13 0.0438(15) 0.0339(13) 0.0397(14) -0.0026(11) -0.0116(12) -0.0191(11)
O14 0.0512(17) 0.0311(13) 0.0447(16) -0.0098(11) -0.0195(13) 0.0072(12)
O15 0.0416(16) 0.072(2) 0.0378(15) -0.0068(14) 0.0021(12) -0.0286(15)
O16 0.073(2) 0.0569(18) 0.0319(14) 0.0134(13) -0.0238(14) -0.0331(17)
O17 0.0350(14) 0.0290(12) 0.071(2) -0.0028(13) -0.0233(14) -0.0076(11)
O18 0.137(4) 0.066(3) 0.106(3) -0.019(2) -0.027(3) -0.052(3)
O19 0.113(4) 0.084(4) 0.164(6) -0.016(3) -0.047(4) -0.033(3)
O20 0.087(3) 0.054(2) 0.139(4) 0.020(2) -0.049(3) -0.020(2)
O21 0.059(2) 0.063(2) 0.0478(18) -0.0147(15) 0.0018(15) -0.0310(17)
F1 0.158(3) 0.0437(15) 0.0517(17) -0.0007(13) 0.0225(19) -0.0468(19)
F2 0.116(3) 0.0489(15) 0.0402(14) -0.0177(12) 0.0088(15) -0.0330(16)
F3 0.0360(17) 0.308(7) 0.070(2) -0.045(3) 0.0250(16) -0.039(3)
F4 0.0606(18) 0.156(3) 0.068(2) 0.060(2) -0.0431(16) -0.061(2)
F5 0.089(3) 0.074(2) 0.105(3) -0.014(2) -0.008(2) 0.0370(19)
F6 0.077(2) 0.096(2) 0.067(2) 0.0437(18) -0.0080(16) -0.0366(19)
F7 0.090(2) 0.0573(17) 0.087(2) -0.0190(16) -0.0272(18) -0.0262(16)
F8 0.0441(15) 0.088(2) 0.0584(17) 0.0182(15) 0.0093(13) -0.0279(15)
F9 0.0355(13) 0.0726(17) 0.0525(15) 0.0012(13) -0.0167(11) -0.0086(12)
F10 0.0552(14) 0.0303(10) 0.0512(14) -0.0098(9) -0.0198(11) -0.0133(10)
F11 0.0670(17) 0.0579(15) 0.0316(12) 0.0030(10) -0.0061(11) -0.0290(13)
F12 0.0612(16) 0.0318(11) 0.0624(16) -0.0148(11) -0.0339(13) 0.0091(11)
P1 0.0177(3) 0.0140(3) 0.0156(3) -0.0005(2) -0.0032(3) -0.0029(2)
P2 0.0173(3) 0.0138(3) 0.0177(3) -0.0025(2) 0.0001(3) -0.0047(2)
P3 0.0177(3) 0.0141(3) 0.0144(3) -0.0019(2) -0.0027(3) -0.0033(2)
P4 0.0185(3) 0.0163(3) 0.0179(3) -0.0014(2) -0.0039(3) -0.0062(3)
P5 0.0187(3) 0.0139(3) 0.0160(3) -0.0026(2) -0.0018(3) -0.0042(3)
P6 0.0203(3) 0.0134(3) 0.0149(3) -0.0015(2) -0.0030(3) -0.0024(3)
S1 0.0219(4) 0.0248(3) 0.0324(4) -0.0070(3) 0.0011(3) -0.0080(3)
S2 0.0280(4) 0.0291(4) 0.0334(4) -0.0111(3) -0.0090(3) -0.0030(3)
S3 0.0324(5) 0.0636(6) 0.0370(5) 0.0274(5) -0.0195(4) -0.0256(5)
S4 0.0267(4) 0.0215(3) 0.0282(4) -0.0036(3) -0.0022(3) -0.0068(3)
Ag1 0.02443(11) 0.01503(9) 0.02192(10) -0.00279(7) -0.00456(8) -0.00506(8)
Ag2 0.02368(11) 0.01420(9) 0.02773(11) -0.00042(8) -0.00138(9) -0.00602(8)
Ag3 0.02432(11) 0.01640(9) 0.01978(10) -0.00242(7) -0.00273(8) -0.00716(8)
Ag4 0.02312(11) 0.01623(9) 0.02341(11) 0.00089(7) -0.00767(8) -0.00710(8)
Ag5 0.02484(11) 0.01674(9) 0.02667(11) -0.00692(8) -0.00316(9) -0.00615(8)
Ag6 0.02475(11) 0.01375(8) 0.01990(10) -0.00185(7) -0.00575(8) -0.00269(8)
Ag7 0.02044(10) 0.01854(9) 0.01471(9) -0.00109(7) -0.00386(7) -0.00581(8)

loop_
_atom_type_symbol
_atom_type_description
_atom_type_scat_dispersion_real
_atom_type_scat_dispersion_imag
_atom_type_scat_source
C C 0.0033 0.0016 'International Tables Vol C Tables 4.2.6.8 and 6.1.1.4'
H H 0.0000 0.0000 'International Tables Vol C Tables 4.2.6.8 and 6.1.1.4'
O O 0.0106 0.0060 'International Tables Vol C Tables 4.2.6.8 and 6.1.1.4'
F F 0.0171 0.0103 'International Tables Vol C Tables 4.2.6.8 and 6.1.1.4'
P P 0.1023 0.0942 'International Tables Vol C Tables 4.2.6.8 and 6.1.1.4'
S S 0.1246 0.1234 'International Tables Vol C Tables 4.2.6.8 and 6.1.1.4'
Ag Ag -0.8971 1.1015 'International Tables Vol C Tables 4.2.6.8 and 6.1.1.4'

loop_
_geom_angle_atom_site_label_1
_geom_angle_atom_site_label_2
_geom_angle_atom_site_label_3
_geom_angle
C2 C1 Ag7 160.4(2)
C2 C1 Ag4 111.9(2)
Ag7 C1 Ag4 80.09(9)
C2 C1 Ag1 94.22(19)
Ag7 C1 Ag1 82.95(9)
Ag4 C1 Ag1 143.52(14)
C1 C2 C3 176.4(3)
C1 C2 Ag1 58.04(16)
C3 C2 Ag1 123.70(18)
C4 C3 C8 118.9(3)
C4 C3 C2 120.8(3)
C8 C3 C2 120.3(3)
C5 C4 C3 120.8(3)
C5 C4 H4 119.6
C3 C4 H4 119.6
C4 C5 C6 119.3(3)
C4 C5 H5 120.4
C6 C5 H5 120.4
O1 C6 C5 123.8(3)
O1 C6 C7 115.5(3)
C5 C6 C7 120.7(3)
C8 C7 C6 119.5(3)
C8 C7 H7 120.3
C6 C7 H7 120.3
C7 C8 C3 120.9(3)
C7 C8 H8 119.6
C3 C8 H8 119.6
O1 C9 H9A 109.5
O1 C9 H9B 109.5
H9A C9 H9B 109.5
O1 C9 H9C 109.5
H9A C9 H9C 109.5
H9B C9 H9C 109.5
C11 C10 Ag5 118.6(2)
C11 C10 Ag2 107.6(2)
Ag5 C10 Ag2 116.77(13)
C11 C10 Ag7 151.0(2)
Ag5 C10 Ag7 79.59(9)
Ag2 C10 Ag7 79.75(9)
C10 C11 C12 176.8(3)
C17 C12 C13 118.8(3)
C17 C12 C11 120.2(3)
C13 C12 C11 120.9(3)
C14 C13 C12 120.4(3)
C14 C13 H13 119.8
C12 C13 H13 119.8
C13 C14 C15 120.3(3)
C13 C14 H14 119.8
C15 C14 H14 119.8
O2 C15 C16 123.7(3)
O2 C15 C14 115.9(3)
C16 C15 C14 120.3(3)
C15 C16 C17 119.5(3)
C15 C16 H16 120.3
C17 C16 H16 120.3
C16 C17 C12 120.7(3)
C16 C17 H17 119.6
C12 C17 H17 119.6
O2 C18 H18A 109.5
O2 C18 H18B 109.5
H18A C18 H18B 109.5
O2 C18 H18C 109.5
H18A C18 H18C 109.5
H18B C18 H18C 109.5
C20 C19 Ag7 150.1(2)
C20 C19 Ag3 115.2(2)
Ag7 C19 Ag3 79.55(9)
C20 C19 Ag6 103.2(2)
Ag7 C19 Ag6 82.01(9)
Ag3 C19 Ag6 130.95(13)
C19 C20 C21 176.1(3)
C22 C21 C26 119.3(3)
C22 C21 C20 121.0(3)
C26 C21 C20 119.7(3)
C23 C22 C21 120.5(3)
C23 C22 H22 119.7
C21 C22 H22 119.7
C24 C23 C22 119.2(3)
C24 C23 H23 120.4
C22 C23 H23 120.4
O3 C24 C25 114.9(3)
O3 C24 C23 124.5(3)
C25 C24 C23 120.7(3)
C26 C25 C24 120.4(3)
C26 C25 H25 119.8
C24 C25 H25 119.8
C25 C26 C21 119.9(3)
C25 C26 H26 120.1
C21 C26 H26 120.1
O3 C27 H27A 109.5
O3 C27 H27B 109.5
H27A C27 H27B 109.5
O3 C27 H27C 109.5
H27A C27 H27C 109.5
H27B C27 H27C 109.5
C29 C28 C33 118.9(3)
C29 C28 P1 118.5(2)
C33 C28 P1 122.7(2)
C30 C29 C28 120.4(3)
C30 C29 H29 119.8
C28 C29 H29 119.8
C31 C30 C29 119.9(3)
C31 C30 H30 120.1
C29 C30 H30 120.1
C30 C31 C32 120.2(3)
C30 C31 H31 119.9
C32 C31 H31 119.9
C33 C32 C31 120.3(3)
C33 C32 H32 119.8
C31 C32 H32 119.8
C32 C33 C28 120.2(3)
C32 C33 H33 119.9
C28 C33 H33 119.9
C35 C34 C39 119.8(3)
C35 C34 P1 117.4(2)
C39 C34 P1 122.7(2)
C34 C35 C36 119.9(3)
C34 C35 H35 120.0
C36 C35 H35 120.0
C37 C36 C35 120.1(3)
C37 C36 H36 120.0
C35 C36 H36 120.0
C36 C37 C38 120.6(3)
C36 C37 H37 119.7
C38 C37 H37 119.7
C37 C38 C39 120.0(3)
C37 C38 H38 120.0
C39 C38 H38 120.0
C34 C39 C38 119.5(3)
C34 C39 H39 120.2
C38 C39 H39 120.2
C41 C40 C45 119.1(3)
C41 C40 P2 118.2(2)
C45 C40 P2 122.7(2)
C42 C41 C40 120.5(3)
C42 C41 H41 119.8
C40 C41 H41 119.8
C43 C42 C41 119.8(3)
C43 C42 H42 120.1
C41 C42 H42 120.1
C44 C43 C42 120.4(3)
C44 C43 H43 119.8
C42 C43 H43 119.8
C43 C44 C45 120.1(3)
C43 C44 H44 119.9
C45 C44 H44 119.9
C44 C45 C40 120.2(3)
C44 C45 H45 119.9
C40 C45 H45 119.9
C51 C46 C47 119.6(3)
C51 C46 P2 117.0(2)
C47 C46 P2 123.2(2)
C48 C47 C46 120.0(3)
C48 C47 H47 120.0
C46 C47 H47 120.0
C49 C48 C47 120.0(3)
C49 C48 H48 120.0
C47 C48 H48 120.0
C50 C49 C48 120.5(3)
C50 C49 H49 119.8
C48 C49 H49 119.8
C49 C50 C51 120.2(3)
C49 C50 H50 119.9
C51 C50 H50 119.9
C46 C51 C50 119.6(3)
C46 C51 H51 120.2
C50 C51 H51 120.2
C57 C52 C53 119.5(3)
C57 C52 P3 118.5(2)
C53 C52 P3 122.0(2)
C54 C53 C52 120.0(3)
C54 C53 H53 120.0
C52 C53 H53 120.0
C53 C54 C55 120.5(3)
C53 C54 H54 119.8
C55 C54 H54 119.8
C54 C55 C56 119.9(3)
C54 C55 H55 120.1
C56 C55 H55 120.1
C55 C56 C57 120.1(3)
C55 C56 H56 120.0
C57 C56 H56 120.0
C52 C57 C56 120.1(3)
C52 C57 H57 120.0
C56 C57 H57 120.0
C63 C58 C59 119.3(3)
C63 C58 P3 123.2(2)
C59 C58 P3 117.4(2)
C60 C59 C58 119.9(3)
C60 C59 H59 120.0
C58 C59 H59 120.0
C61 C60 C59 120.3(3)
C61 C60 H60 119.9
C59 C60 H60 119.9
C62 C61 C60 120.0(3)
C62 C61 H61 120.0
C60 C61 H61 120.0
C61 C62 C63 120.4(3)
C61 C62 H62 119.8
C63 C62 H62 119.8
C62 C63 C58 120.2(3)
C62 C63 H63 119.9
C58 C63 H63 119.9
P3 C64 P1 108.96(13)
P3 C64 P2 109.80(14)
P1 C64 P2 107.00(13)
P3 C64 H64 110.3
P1 C64 H64 110.3
P2 C64 H64 110.3
C66 C65 C70 119.2(3)
C66 C65 P4 122.0(2)
C70 C65 P4 118.8(2)
C67 C66 C65 120.2(3)
C67 C66 H66 119.9
C65 C66 H66 119.9
C68 C67 C66 120.3(3)
C68 C67 H67 119.9
C66 C67 H67 119.9
C67 C68 C69 119.9(3)
C67 C68 H68 120.0
C69 C68 H68 120.0
C68 C69 C70 120.0(3)
C68 C69 H69 120.0
C70 C69 H69 120.0
C69 C70 C65 120.3(3)
C69 C70 H70 119.8
C65 C70 H70 119.8
C76 C71 C72 119.7(3)
C76 C71 P4 117.1(2)
C72 C71 P4 123.1(2)
C73 C72 C71 119.8(3)
C73 C72 H72 120.1
C71 C72 H72 120.1
C74 C73 C72 120.4(4)
C74 C73 H73 119.8
C72 C73 H73 119.8
C73 C74 C75 120.5(3)
C73 C74 H74 119.8
C75 C74 H74 119.8
C74 C75 C76 120.3(4)
C74 C75 H75 119.9
C76 C75 H75 119.9
C71 C76 C75 119.4(4)
C71 C76 H76 120.3
C75 C76 H76 120.3
C82 C77 C78 119.2(3)
C82 C77 P5 117.8(2)
C78 C77 P5 122.9(2)
C79 C78 C77 120.3(3)
C79 C78 H78 119.8
C77 C78 H78 119.8
C78 C79 C80 120.1(3)
C78 C79 H79 120.0
C80 C79 H79 120.0
C81 C80 C79 120.0(3)
C81 C80 H80 120.0
C79 C80 H80 120.0
C80 C81 C82 120.6(3)
C80 C81 H81 119.7
C82 C81 H81 119.7
C81 C82 C77 119.9(3)
C81 C82 H82 120.1
C77 C82 H82 120.1
C88 C83 C84 119.1(3)
C88 C83 P5 117.6(2)
C84 C83 P5 123.3(2)
C85 C84 C83 120.4(3)
C85 C84 H84 119.8
C83 C84 H84 119.8
C84 C85 C86 119.9(3)
C84 C85 H85 120.0
C86 C85 H85 120.0
C87 C86 C85 120.1(3)
C87 C86 H86 120.0
C85 C86 H86 120.0
C86 C87 C88 120.3(3)
C86 C87 H87 119.9
C88 C87 H87 119.9
C87 C88 C83 120.2(3)
C87 C88 H88 119.9
C83 C88 H88 119.9
C90 C89 C94 118.9(3)
C90 C89 P6 118.8(2)
C94 C89 P6 122.3(2)
C91 C90 C89 120.7(3)
C91 C90 H90 119.6
C89 C90 H90 119.6
C92 C91 C90 119.5(3)
C92 C91 H91 120.2
C90 C91 H91 120.2
C91 C92 C93 120.4(3)
C91 C92 H92 119.8
C93 C92 H92 119.8
C94 C93 C92 120.2(3)
C94 C93 H93 119.9
C92 C93 H93 119.9
C93 C94 C89 120.1(3)
C93 C94 H94 119.9
C89 C94 H94 119.9
C100 C95 C96 118.9(3)
C100 C95 P6 118.6(2)
C96 C95 P6 122.4(2)
C97 C96 C95 120.3(3)
C97 C96 H96 119.9
C95 C96 H96 119.9
C98 C97 C96 120.5(3)
C98 C97 H97 119.8
C96 C97 H97 119.8
C99 C98 C97 119.4(3)
C99 C98 H98 120.3
C97 C98 H98 120.3
C98 C99 C100 121.1(3)
C98 C99 H99 119.5
C100 C99 H99 119.5
C95 C100 C99 119.8(3)
C95 C100 H100 120.1
C99 C100 H100 120.1
P4 C101 P6 108.62(14)
P4 C101 P5 109.96(14)
P6 C101 P5 110.58(14)
P4 C101 H101 109.2
P6 C101 H101 109.2
P5 C101 H101 109.2
F3 C102 F2 109.6(4)
F3 C102 F1 110.3(4)
F2 C102 F1 103.1(4)
F3 C102 S1 111.6(4)
F2 C102 S1 111.1(3)
F1 C102 S1 110.9(3)
F6 C103 F4 107.9(4)
F6 C103 F5 107.3(4)
F4 C103 F5 109.0(4)
F6 C103 S2 113.5(3)
F4 C103 S2 110.2(3)
F5 C103 S2 108.8(3)
F7 C104 F8 111.4(4)
F7 C104 F9 105.4(4)
F8 C104 F9 108.0(3)
F7 C104 S3 111.6(3)
F8 C104 S3 109.6(3)
F9 C104 S3 110.8(3)
F12 C105 F11 106.4(3)
F12 C105 F10 106.7(3)
F11 C105 F10 106.8(3)
F12 C105 S4 112.3(2)
F11 C105 S4 111.9(2)
F10 C105 S4 112.3(2)
O16 C106 H10H 109.5
O16 C106 H10B 109.5
H10H C106 H10B 109.5
O16 C106 H10C 109.5
H10H C106 H10C 109.5
H10B C106 H10C 109.5
O17 C107 H10D 109.5
O17 C107 H10E 109.5
H10D C107 H10E 109.5
O17 C107 H10F 109.5
H10D C107 H10F 109.5
H10E C107 H10F 109.5
C109 C108 H10A 109.5
C109 C108 H10I 109.5
H10A C108 H10I 109.5
C109 C108 H10J 109.5
H10A C108 H10J 109.5
H10I C108 H10J 109.5
O18 C109 C108 123.1(5)
O18 C109 C110 118.8(5)
C108 C109 C110 118.1(5)
C109 C110 H11A 109.5
C109 C110 H11B 109.5
H11A C110 H11B 109.5
C109 C110 H11C 109.5
H11A C110 H11C 109.5
H11B C110 H11C 109.5
O19 C111 H11R 109.5
O19 C111 H11S 109.5
H11R C111 H11S 109.5
O19 C111 H11T 109.5
H11R C111 H11T 109.5
H11S C111 H11T 109.5
C113 C112 H11D 109.5
C113 C112 H11E 109.5
H11D C112 H11E 109.5
C113 C112 H11F 109.5
H11D C112 H11F 109.5
H11E C112 H11F 109.5
O20 C113 C114 118.7(6)
O20 C113 C112 122.5(6)
C114 C113 C112 118.5(5)
C113 C114 H11G 109.5
C113 C114 H11H 109.5
H11G C114 H11H 109.5
C113 C114 H11I 109.5
H11G C114 H11I 109.5
H11H C114 H11I 109.5
C116 C115 H11J 109.5
C116 C115 H11K 109.5
H11J C115 H11K 109.5
C116 C115 H11L 109.5
H11J C115 H11L 109.5
H11K C115 H11L 109.5
O21 C116 C115 107.3(4)
O21 C116 H11U 110.2
C115 C116 H11U 110.2
O21 C116 H11Y 110.2
C115 C116 H11Y 110.2
H11U C116 H11Y 108.5
O21 C117 C118 108.0(4)
O21 C117 H11O 110.1
C118 C117 H11O 110.1
O21 C117 H11P 110.1
C118 C117 H11P 110.1
H11O C117 H11P 108.4
C117 C118 H11M 109.5
C117 C118 H11N 109.5
H11M C118 H11N 109.5
C117 C118 H11X 109.5
H11M C118 H11X 109.5
H11N C118 H11X 109.5
C6 O1 C9 117.7(2)
C15 O2 C18 117.0(3)
C24 O3 C27 117.3(3)
S3 O10 Ag4 119.94(19)
C106 O16 H16A 109.5
C107 O17 H17A 109.5
C111 O19 H19 109.5
C116 O21 C117 113.0(4)
C34 P1 C28 104.96(13)
C34 P1 C64 105.06(12)
C28 P1 C64 108.02(13)
C34 P1 Ag1 115.98(10)
C28 P1 Ag1 108.14(9)
C64 P1 Ag1 114.08(9)
C46 P2 C40 105.58(13)
C46 P2 C64 107.84(12)
C40 P2 C64 105.81(13)
C46 P2 Ag2 111.98(10)
C40 P2 Ag2 113.66(9)
C64 P2 Ag2 111.53(8)
C52 P3 C58 103.12(13)
C52 P3 C64 106.56(12)
C58 P3 C64 105.35(12)
C52 P3 Ag3 111.02(9)
C58 P3 Ag3 113.39(9)
C64 P3 Ag3 116.32(9)
C71 P4 C65 105.11(13)
C71 P4 C101 104.80(13)
C65 P4 C101 106.23(13)
C71 P4 Ag4 114.80(10)
C65 P4 Ag4 112.96(9)
C101 P4 Ag4 112.17(8)
C83 P5 C77 104.56(13)
C83 P5 C101 104.61(12)
C77 P5 C101 108.31(13)
C83 P5 Ag5 114.68(9)
C77 P5 Ag5 112.40(9)
C101 P5 Ag5 111.67(9)
C89 P6 C95 103.10(13)
C89 P6 C101 107.08(13)
C95 P6 C101 103.26(13)
C89 P6 Ag6 110.74(9)
C95 P6 Ag6 119.70(10)
C101 P6 Ag6 111.92(9)
O6 S1 O4 118.7(3)
O6 S1 O5 111.7(3)
O4 S1 O5 111.4(3)
O6 S1 C102 105.5(2)
O4 S1 C102 105.03(19)
O5 S1 C102 102.9(2)
O8 S2 O7 113.6(2)
O8 S2 O9 116.0(3)
O7 S2 O9 114.4(2)
O8 S2 C103 105.4(2)
O7 S2 C103 104.5(2)
O9 S2 C103 100.96(19)
O11 S3 O10 120.5(3)
O11 S3 O12 110.9(3)
O10 S3 O12 111.2(3)
O11 S3 C104 105.8(2)
O10 S3 C104 105.4(2)
O12 S3 C104 100.9(2)
O14 S4 O15 116.02(19)
O14 S4 O13 115.08(17)
O15 S4 O13 115.26(17)
O14 S4 C105 102.39(16)
O15 S4 C105 102.44(17)
O13 S4 C105 102.65(15)
C1 Ag1 P1 167.06(8)
C1 Ag1 C2 27.74(9)
P1 Ag1 C2 162.04(6)
C1 Ag1 Ag7 47.70(7)
P1 Ag1 Ag7 119.603(19)
C2 Ag1 Ag7 74.26(6)
C10 Ag2 P2 161.22(7)
C10 Ag2 Ag7 51.62(7)
P2 Ag2 Ag7 125.69(2)
C19 Ag3 P3 166.59(8)
C19 Ag3 Ag7 49.93(7)
P3 Ag3 Ag7 123.371(19)
C1 Ag4 P4 163.69(8)
C1 Ag4 O10 105.65(12)
P4 Ag4 O10 90.55(9)
C1 Ag4 Ag7 49.72(7)
P4 Ag4 Ag7 124.78(2)
O10 Ag4 Ag7 115.15(11)
C10 Ag5 P5 161.26(7)
C10 Ag5 Ag7 51.79(8)
P5 Ag5 Ag7 123.67(2)
C19 Ag6 P6 166.49(7)
C19 Ag6 Ag7 47.96(7)
P6 Ag6 Ag7 122.175(19)
C1 Ag7 C19 127.61(11)
C1 Ag7 C10 125.37(10)
C19 Ag7 C10 106.92(10)
C1 Ag7 Ag4 50.18(7)
C19 Ag7 Ag4 98.66(7)
C10 Ag7 Ag4 125.22(7)
C1 Ag7 Ag3 130.85(7)
C19 Ag7 Ag3 50.52(7)
C10 Ag7 Ag3 84.52(7)
Ag4 Ag7 Ag3 144.946(11)
C1 Ag7 Ag5 92.75(7)
C19 Ag7 Ag5 123.32(7)
C10 Ag7 Ag5 48.61(7)
Ag4 Ag7 Ag5 76.791(8)
Ag3 Ag7 Ag5 131.324(10)
C1 Ag7 Ag2 96.06(7)
C19 Ag7 Ag2 123.66(7)
C10 Ag7 Ag2 48.63(7)
Ag4 Ag7 Ag2 137.631(10)
Ag3 Ag7 Ag2 74.725(8)
Ag5 Ag7 Ag2 81.013(8)
C1 Ag7 Ag1 49.36(7)
C19 Ag7 Ag1 107.57(7)
C10 Ag7 Ag1 121.23(7)
Ag4 Ag7 Ag1 94.292(9)
Ag3 Ag7 Ag1 82.493(8)
Ag5 Ag7 Ag1 129.040(10)
Ag2 Ag7 Ag1 72.668(8)
C1 Ag7 Ag6 126.76(7)
C19 Ag7 Ag6 50.03(7)
C10 Ag7 Ag6 84.06(7)
Ag4 Ag7 Ag6 76.613(8)
Ag3 Ag7 Ag6 90.288(8)
Ag5 Ag7 Ag6 74.674(8)
Ag2 Ag7 Ag6 130.819(10)
Ag1 Ag7 Ag6 152.556(10)

loop_
_geom_bond_atom_site_label_1
_geom_bond_atom_site_label_2
_geom_bond_distance
C1 C2 1.227(4)
C1 Ag7 2.181(3)
C1 Ag4 2.196(3)
C1 Ag1 2.237(3)
C2 C3 1.424(4)
C2 Ag1 2.630(3)
C3 C4 1.394(4)
C3 C8 1.402(4)
C4 C5 1.383(4)
C4 H4 0.9500
C5 C6 1.390(4)
C5 H5 0.9500
C6 O1 1.360(3)
C6 C7 1.395(4)
C7 C8 1.371(4)
C7 H7 0.9500
C8 H8 0.9500
C9 O1 1.430(4)
C9 H9A 0.9800
C9 H9B 0.9800
C9 H9C 0.9800
C10 C11 1.221(4)
C10 Ag5 2.184(3)
C10 Ag2 2.190(3)
C10 Ag7 2.287(3)
C11 C12 1.422(4)
C12 C17 1.400(4)
C12 C13 1.401(4)
C13 C14 1.376(4)
C13 H13 0.9500
C14 C15 1.392(5)
C14 H14 0.9500
C15 O2 1.359(4)
C15 C16 1.383(4)
C16 C17 1.391(4)
C16 H16 0.9500
C17 H17 0.9500
C18 O2 1.434(4)
C18 H18A 0.9800
C18 H18B 0.9800
C18 H18C 0.9800
C19 C20 1.223(4)
C19 Ag7 2.210(3)
C19 Ag3 2.229(3)
C19 Ag6 2.280(3)
C20 C21 1.424(4)
C21 C22 1.393(4)
C21 C26 1.400(4)
C22 C23 1.392(5)
C22 H22 0.9500
C23 C24 1.384(5)
C23 H23 0.9500
C24 O3 1.361(4)
C24 C25 1.382(5)
C25 C26 1.377(5)
C25 H25 0.9500
C26 H26 0.9500
C27 O3 1.418(6)
C27 H27A 0.9800
C27 H27B 0.9800
C27 H27C 0.9800
C28 C29 1.393(4)
C28 C33 1.401(4)
C28 P1 1.824(3)
C29 C30 1.386(4)
C29 H29 0.9500
C30 C31 1.379(5)
C30 H30 0.9500
C31 C32 1.383(5)
C31 H31 0.9500
C32 C33 1.376(4)
C32 H32 0.9500
C33 H33 0.9500
C34 C35 1.390(4)
C34 C39 1.394(4)
C34 P1 1.811(3)
C35 C36 1.391(4)
C35 H35 0.9500
C36 C37 1.375(5)
C36 H36 0.9500
C37 C38 1.379(5)
C37 H37 0.9500
C38 C39 1.398(4)
C38 H38 0.9500
C39 H39 0.9500
C40 C41 1.393(4)
C40 C45 1.400(4)
C40 P2 1.819(3)
C41 C42 1.386(4)
C41 H41 0.9500
C42 C43 1.385(4)
C42 H42 0.9500
C43 C44 1.382(5)
C43 H43 0.9500
C44 C45 1.383(4)
C44 H44 0.9500
C45 H45 0.9500
C46 C51 1.393(4)
C46 C47 1.394(4)
C46 P2 1.819(3)
C47 C48 1.391(4)
C47 H47 0.9500
C48 C49 1.378(5)
C48 H48 0.9500
C49 C50 1.377(5)
C49 H49 0.9500
C50 C51 1.395(4)
C50 H50 0.9500
C51 H51 0.9500
C52 C57 1.389(4)
C52 C53 1.399(4)
C52 P3 1.818(3)
C53 C54 1.380(4)
C53 H53 0.9500
C54 C55 1.385(5)
C54 H54 0.9500
C55 C56 1.387(4)
C55 H55 0.9500
C56 C57 1.391(4)
C56 H56 0.9500
C57 H57 0.9500
C58 C63 1.392(4)
C58 C59 1.396(4)
C58 P3 1.824(3)
C59 C60 1.390(4)
C59 H59 0.9500
C60 C61 1.385(5)
C60 H60 0.9500
C61 C62 1.375(5)
C61 H61 0.9500
C62 C63 1.390(4)
C62 H62 0.9500
C63 H63 0.9500
C64 P3 1.866(3)
C64 P1 1.870(3)
C64 P2 1.880(3)
C64 H64 1.0000
C65 C66 1.392(4)
C65 C70 1.395(4)
C65 P4 1.825(3)
C66 C67 1.388(4)
C66 H66 0.9500
C67 C68 1.384(5)
C67 H67 0.9500
C68 C69 1.385(5)
C68 H68 0.9500
C69 C70 1.388(4)
C69 H69 0.9500
C70 H70 0.9500
C71 C76 1.390(5)
C71 C72 1.401(4)
C71 P4 1.813(3)
C72 C73 1.381(4)
C72 H72 0.9500
C73 C74 1.372(6)
C73 H73 0.9500
C74 C75 1.376(6)
C74 H74 0.9500
C75 C76 1.394(5)
C75 H75 0.9500
C76 H76 0.9500
C77 C82 1.393(4)
C77 C78 1.397(4)
C77 P5 1.821(3)
C78 C79 1.381(4)
C78 H78 0.9500
C79 C80 1.385(5)
C79 H79 0.9500
C80 C81 1.375(5)
C80 H80 0.9500
C81 C82 1.387(4)
C81 H81 0.9500
C82 H82 0.9500
C83 C88 1.392(4)
C83 C84 1.401(4)
C83 P5 1.815(3)
C84 C85 1.387(4)
C84 H84 0.9500
C85 C86 1.387(5)
C85 H85 0.9500
C86 C87 1.384(4)
C86 H86 0.9500
C87 C88 1.389(4)
C87 H87 0.9500
C88 H88 0.9500
C89 C90 1.393(4)
C89 C94 1.404(4)
C89 P6 1.819(3)
C90 C91 1.389(4)
C90 H90 0.9500
C91 C92 1.382(5)
C91 H91 0.9500
C92 C93 1.388(5)
C92 H92 0.9500
C93 C94 1.378(5)
C93 H93 0.9500
C94 H94 0.9500
C95 C100 1.386(4)
C95 C96 1.401(4)
C95 P6 1.822(3)
C96 C97 1.387(4)
C96 H96 0.9500
C97 C98 1.378(5)
C97 H97 0.9500
C98 C99 1.374(6)
C98 H98 0.9500
C99 C100 1.395(5)
C99 H99 0.9500
C100 H100 0.9500
C101 P4 1.866(3)
C101 P6 1.867(3)
C101 P5 1.869(3)
C101 H101 1.0000
C102 F3 1.275(5)
C102 F2 1.315(5)
C102 F1 1.328(5)
C102 S1 1.831(4)
C103 F6 1.294(4)
C103 F4 1.329(5)
C103 F5 1.350(6)
C103 S2 1.806(4)
C104 F7 1.292(5)
C104 F8 1.323(5)
C104 F9 1.345(5)
C104 S3 1.815(4)
C105 F12 1.333(4)
C105 F11 1.335(4)
C105 F10 1.341(4)
C105 S4 1.831(4)
C106 O16 1.395(5)
C106 H10H 0.9800
C106 H10B 0.9800
C106 H10C 0.9800
C107 O17 1.395(5)
C107 H10D 0.9800
C107 H10E 0.9800
C107 H10F 0.9800
C108 C109 1.455(7)
C108 H10A 0.9800
C108 H10I 0.9800
C108 H10J 0.9800
C109 O18 1.192(6)
C109 C110 1.497(7)
C110 H11A 0.9800
C110 H11B 0.9800
C110 H11C 0.9800
C111 O19 1.383(7)
C111 H11R 0.9800
C111 H11S 0.9800
C111 H11T 0.9800
C112 C113 1.455(8)
C112 H11D 0.9800
C112 H11E 0.9800
C112 H11F 0.9800
C113 O20 1.227(6)
C113 C114 1.433(8)
C114 H11G 0.9800
C114 H11H 0.9800
C114 H11I 0.9800
C115 C116 1.521(8)
C115 H11J 0.9800
C115 H11K 0.9800
C115 H11L 0.9800
C116 O21 1.422(6)
C116 H11U 0.9900
C116 H11Y 0.9900
C117 O21 1.443(6)
C117 C118 1.487(7)
C117 H11O 0.9900
C117 H11P 0.9900
C118 H11M 0.9800
C118 H11N 0.9800
C118 H11X 0.9800
O4 S1 1.407(3)
O5 S1 1.438(3)
O6 S1 1.402(3)
O7 S2 1.415(3)
O8 S2 1.406(3)
O9 S2 1.435(3)
O10 S3 1.397(3)
O10 Ag4 2.524(3)
O11 S3 1.381(3)
O12 S3 1.503(4)
O13 S4 1.439(2)
O14 S4 1.430(3)
O15 S4 1.431(3)
O16 H16A 0.8400
O17 H17A 0.8400
O19 H19 0.8400
P1 Ag1 2.3890(7)
P2 Ag2 2.3711(7)
P3 Ag3 2.4094(7)
P4 Ag4 2.3871(7)
P5 Ag5 2.3746(7)
P6 Ag6 2.4401(7)
Ag1 Ag7 2.9264(3)
Ag2 Ag7 2.8712(3)
Ag3 Ag7 2.8395(3)
Ag4 Ag7 2.8160(3)
Ag5 Ag7 2.8629(3)
Ag6 Ag7 2.9464(3)
